data_2009420
loop_
_publ_author_name
'Giester, G.'

_publ_section_title
;
 Te~6~O~11~Cl~2~ -- a revision of crystal symmetry
;
_journal_issue 1
_journal_name_full 'Acta Crystallographica Section C'
_journal_page_first 3
_journal_page_last 4
_journal_paper_doi 10.1107/S0108270193006080
_journal_volume 50
_journal_year 1994
_chemical_formula_moiety 'Te6 O11 Cl2'
_chemical_formula_sum 'Cl2 O11 Te6'
_chemical_formula_weight 1012.5
_symmetry_cell_setting orthorhombic
_symmetry_space_group_name_Hall 'C 2c -2c'
_symmetry_space_group_name_H-M 'C c m m'
_atom_type_scat_source IntTabIV
_cell_angle_alpha 90.
_cell_angle_beta 90.
_cell_angle_gamma 90.
_cell_formula_units_Z 4
_cell_length_a 6.843(2)
_cell_length_b 11.748(3)
_cell_length_c 15.228(3)
_cell_measurement_reflns_used 48
_cell_measurement_temperature 295
_cell_measurement_theta_max 24
_cell_measurement_theta_min 21
_cell_volume 1224.2(5)
_diffrn_measurement_device 'Stoe AED2'
_diffrn_measurement_method 2\q/\w
_diffrn_radiation_type MoK\a
_diffrn_radiation_wavelength 0.71073
_diffrn_reflns_av_R_equivalents 0.076
_diffrn_reflns_limit_h_max 11
_diffrn_reflns_limit_h_min -11
_diffrn_reflns_limit_k_max 18
_diffrn_reflns_limit_k_min -18
_diffrn_reflns_limit_l_max 0
_diffrn_reflns_limit_l_min -24
_diffrn_reflns_number 7163
_diffrn_reflns_theta_max 35
_diffrn_standards_decay_% none
_diffrn_standards_interval_time 120
_diffrn_standards_number 3
_exptl_absorpt_coefficient_mu 13.628
_exptl_absorpt_correction_T_max 0.39
_exptl_absorpt_correction_T_min 0.29
_exptl_absorpt_correction_type empirical
_exptl_crystal_colour yellow
_exptl_crystal_density_diffrn 5.494
_exptl_crystal_description parallelepiped
_exptl_crystal_size_max 0.14
_exptl_crystal_size_mid 0.07
_exptl_crystal_size_min 0.05
_refine_diff_density_max 2.9
_refine_diff_density_min -3.9
_refine_ls_extinction_coef 'g = 2.3(1) x 10^-6^'
_refine_ls_extinction_method 'Zachariasen (1967)'
_refine_ls_goodness_of_fit_obs 2.89
_refine_ls_number_parameters 54
_refine_ls_number_reflns 1267
_refine_ls_R_factor_obs 0.036
_refine_ls_shift/esd_max <0.01
_refine_ls_structure_factor_coef F
_refine_ls_weighting_details 'w = 1/[\s(F~o~)]^2^'
_refine_ls_weighting_scheme calc
_refine_ls_wR_factor_obs 0.036
_reflns_number_observed 1267
_reflns_number_total 1439
_reflns_observed_criterion F~o~>3\s(F~o~)
_cod_data_source_file sh1049.cif
_cod_data_source_block sh1049_structure_1_of_1
_cod_depositor_comments
;
The following automatic conversions were performed:

'_refine_ls_weighting_scheme' value '1/[\s(F~o~)]^2^' was changed to
'calc'. New tag '_refine_ls_weighting_details' was created. The value
of the new tag was set to 'w = 1/[\s(F~o~)]^2^'.

Automatic conversion script
Id: cif_fix_values 3143 2015-03-26 13:38:13Z robertas 
;
_cod_original_cell_volume 1224.2
_cod_original_sg_symbol_H-M 'C cmm'
_cod_database_code 2009420

loop_
_atom_site_label
_atom_site_fract_x
_atom_site_fract_y
_atom_site_fract_z
Te1 .36751(5) .15605(3) .08765(2)
Te2 .92198(6) .0 .13947(4)
Cl .1982(3) .3352(2) .25
O1 .4223(8) .0 .1157
O2 .1644(5) .3485(4) .0361(3)
O3 .0770(6) .1198(4) .0941(3)
O4 .0620(3) .0 .25

loop_
_geom_angle_atom_site_label_1
_geom_angle_atom_site_label_2
_geom_angle_atom_site_label_3
_geom_angle
_geom_angle_publ_flag
O1 Te1 O2 82.8(2) yes
O1 Te1 O2 102.5(3) yes
O1 Te1 O3 88.9(2) yes
O2 Te1 O2 75.5(2) yes
O2 Te1 O3 86.0(2) yes
O2 Te1 O3 157.4(4) yes
O3 Te2 O3 96.1(3) yes
O3 Te2 O2 92.3(2) yes

loop_
_geom_bond_atom_site_label_1
_geom_bond_atom_site_label_2
_geom_bond_distance
_geom_bond_publ_flag
Te1 O1 1.9190(10) yes
Te1 O2 1.898(4) yes
Te1 O2 2.178(3) yes
Te1 O3 2.035(3) yes
Te1 Cl 3.3530(10) yes
Te1 Cl 3.4480(10) yes
Te2 O3 1.893(4) yes
Te2 O4 1.937(3) yes
Te2 Cl 2.9880(10) yes
